data_7234301
loop_
_publ_author_name
'Tien-Lin Wu'
'Chi-Hsien Kuo'
'Bo-Chao Lin'
'Yu-Tai Tao'
'Chao-Ping Hsu'
'Rai-Shung Liu'

_publ_section_title
;
 Synthesis of planar dibenzo[de,op]bistetracene derivatives for organic
 field-effect transistor applications: substituent effect on crystal
 packing and charge transport property
;
_journal_name_full 'Journal of Materials Chemistry C'
_journal_page_first 7583
_journal_page_last 7588
_journal_paper_doi 10.1039/C5TC01455G
_journal_volume 3
_journal_year 2015
_chemical_formula_moiety 'C36 H20'
_chemical_formula_sum 'C36 H20'
_chemical_formula_weight 452.52
_space_group_IT_number 61
_space_group_name_Hall '-P 2ac 2ab'
_space_group_name_H-M_alt 'P b c a'
_symmetry_cell_setting orthorhombic
_symmetry_space_group_name_H-M 'P b c a'
_atom_sites_solution_hydrogens geom
_atom_sites_solution_primary direct
_atom_sites_solution_secondary difmap
_cell_angle_alpha 90.00
_cell_angle_beta 90.00
_cell_angle_gamma 90.00
_cell_formula_units_Z 4
_cell_length_a 5.0661(17)
_cell_length_b 15.948(6)
_cell_length_c 25.586(9)
_cell_measurement_reflns_used 0
_cell_measurement_temperature 200(2)
_cell_measurement_theta_max 0
_cell_measurement_theta_min 0
_cell_volume 2067.2(13)
_computing_molecular_graphics 'Ortep-3 for Windows (Farrugia, 1997)'
_computing_publication_material 'WinGX publication routines (Farrugia, 1999)'
_computing_structure_refinement 'SHELXL-97 (Sheldrick, 1997)'
_computing_structure_solution 'SIR92 (Giacovazzo et al, 1993)'
_diffrn_ambient_temperature 200(2)
_diffrn_measured_fraction_theta_full 0.989
_diffrn_measured_fraction_theta_max 0.989
_diffrn_radiation_monochromator graphite
_diffrn_radiation_source 'fine-focus sealed tube'
_diffrn_radiation_type MoK\a
_diffrn_radiation_wavelength 0.71073
_diffrn_reflns_av_R_equivalents 0.1562
_diffrn_reflns_av_sigmaI/netI 0.0971
_diffrn_reflns_limit_h_max 4
_diffrn_reflns_limit_h_min -6
_diffrn_reflns_limit_k_max 18
_diffrn_reflns_limit_k_min -18
_diffrn_reflns_limit_l_max 30
_diffrn_reflns_limit_l_min -30
_diffrn_reflns_number 13633
_diffrn_reflns_theta_full 25.04
_diffrn_reflns_theta_max 25.04
_diffrn_reflns_theta_min 1.59
_exptl_absorpt_coefficient_mu 0.083
_exptl_absorpt_correction_T_max 0.9984
_exptl_absorpt_correction_T_min 0.9377
_exptl_absorpt_correction_type multi-scan
_exptl_crystal_colour orange
_exptl_crystal_density_diffrn 1.454
_exptl_crystal_density_method 'not measured'
_exptl_crystal_description prism
_exptl_crystal_F_000 944
_exptl_crystal_size_max 0.79
_exptl_crystal_size_mid 0.06
_exptl_crystal_size_min 0.02
_refine_diff_density_max 0.478
_refine_diff_density_min -0.476
_refine_diff_density_rms 0.177
_refine_ls_extinction_method none
_refine_ls_goodness_of_fit_ref 1.016
_refine_ls_hydrogen_treatment constr
_refine_ls_matrix_type full
_refine_ls_number_parameters 163
_refine_ls_number_reflns 1795
_refine_ls_number_restraints 0
_refine_ls_restrained_S_all 1.016
_refine_ls_R_factor_all 0.1674
_refine_ls_R_factor_gt 0.0659
_refine_ls_shift/su_max 0.000
_refine_ls_shift/su_mean 0.000
_refine_ls_structure_factor_coef Fsqd
_refine_ls_weighting_details 'calc w=1/[\s^2^(Fo^2^)+(0.1369P)^2^+0.0000P] where P=(Fo^2^+2Fc^2^)/3'
_refine_ls_weighting_scheme calc
_refine_ls_wR_factor_gt 0.1682
_refine_ls_wR_factor_ref 0.2555
_reflns_number_gt 884
_reflns_number_total 1795
_reflns_threshold_expression >2sigma(I)
_cod_data_source_file J-Mater-Chem-C-2015-3-7583.cif
_cod_data_source_block ch15169
_cod_original_cell_volume 2067.2(12)
_cod_database_code 7234301

loop_
_symmetry_equiv_pos_as_xyz
'x, y, z'
'x+1/2, -y+1/2, -z'
'-x, y+1/2, -z+1/2'
'-x+1/2, -y, z+1/2'
'-x, -y, -z'
'-x-1/2, y-1/2, z'
'x, -y-1/2, z-1/2'
'x-1/2, y, -z-1/2'

loop_
_atom_site_label
_atom_site_type_symbol
_atom_site_fract_x
_atom_site_fract_y
_atom_site_fract_z
_atom_site_U_iso_or_equiv
_atom_site_adp_type
_atom_site_occupancy
_atom_site_symmetry_multiplicity
_atom_site_calc_flag
_atom_site_refinement_flags
_atom_site_disorder_assembly
_atom_site_disorder_group
C1 C 1.1133(10) 0.6142(3) 0.80512(17) 0.0351(13) Uani 1 1 d . . .
H1A H 1.2374 0.6561 0.8185 0.053 Uiso 1 1 calc R . .
H1B H 0.9986 0.6400 0.7788 0.053 Uiso 1 1 calc R . .
H1C H 1.2117 0.5678 0.7892 0.053 Uiso 1 1 calc R . .
C2 C 0.9471(9) 0.5812(3) 0.84951(16) 0.0233(11) Uani 1 1 d . . .
C3 C 0.9868(8) 0.6089(3) 0.90012(15) 0.0234(12) Uani 1 1 d . . .
H3 H 1.1203 0.6493 0.9067 0.028 Uiso 1 1 calc R . .
C4 C 0.8345(8) 0.5787(3) 0.94208(15) 0.0194(11) Uani 1 1 d . . .
C5 C 0.6381(8) 0.5179(3) 0.93219(15) 0.0168(10) Uani 1 1 d . . .
C6 C 0.5975(9) 0.4879(3) 0.88008(15) 0.0204(11) Uani 1 1 d . . .
C7 C 0.7551(9) 0.5209(3) 0.84068(16) 0.0250(12) Uani 1 1 d . . .
H7 H 0.7300 0.5012 0.8060 0.030 Uiso 1 1 calc R . .
C8 C 0.4784(8) 0.4855(3) 0.97458(15) 0.0195(11) Uani 1 1 d . . .
C9 C 0.2802(9) 0.4239(3) 0.96401(15) 0.0179(11) Uani 1 1 d . . .
C10 C 0.2397(9) 0.3942(3) 0.91158(15) 0.0197(11) Uani 1 1 d . . .
C11 C 0.3964(8) 0.4248(3) 0.86979(15) 0.0194(11) Uani 1 1 d . . .
C12 C 0.3493(9) 0.3928(3) 0.81965(17) 0.0275(12) Uani 1 1 d . . .
H12 H 0.4525 0.4127 0.7912 0.033 Uiso 1 1 calc R . .
C13 C 0.1563(9) 0.3328(3) 0.81022(17) 0.0286(12) Uani 1 1 d . . .
H13 H 0.1304 0.3122 0.7758 0.034 Uiso 1 1 calc R . .
C14 C 0.0025(9) 0.3030(3) 0.85030(17) 0.0269(12) Uani 1 1 d . . .
H14 H -0.1310 0.2627 0.8435 0.032 Uiso 1 1 calc R . .
C15 C 0.0431(8) 0.3325(3) 0.90162(16) 0.0209(11) Uani 1 1 d . . .
C16 C -0.1170(9) 0.3046(3) 0.94368(16) 0.0246(12) Uani 1 1 d . . .
H16 H -0.2537 0.2652 0.9371 0.030 Uiso 1 1 calc R . .
C17 C -0.0788(9) 0.3330(3) 0.99298(16) 0.0232(11) Uani 1 1 d . . .
H17 H -0.1876 0.3125 1.0204 0.028 Uiso 1 1 calc R . .
C18 C 0.1216(8) 0.3931(3) 1.00460(15) 0.0190(11) Uani 1 1 d . . .

loop_
_atom_site_aniso_label
_atom_site_aniso_U_11
_atom_site_aniso_U_22
_atom_site_aniso_U_33
_atom_site_aniso_U_23
_atom_site_aniso_U_13
_atom_site_aniso_U_12
C1 0.034(3) 0.044(3) 0.027(3) 0.002(2) 0.006(2) -0.009(3)
C2 0.018(3) 0.027(3) 0.024(2) 0.002(2) 0.003(2) 0.003(2)
C3 0.025(3) 0.020(2) 0.025(2) 0.001(2) 0.001(2) 0.001(2)
C4 0.016(3) 0.018(2) 0.024(2) 0.0021(19) 0.0008(19) 0.004(2)
C5 0.015(3) 0.016(2) 0.019(2) 0.0008(18) -0.0024(19) 0.004(2)
C6 0.021(3) 0.023(2) 0.017(2) 0.0027(19) -0.0018(19) 0.004(2)
C7 0.027(3) 0.030(3) 0.018(2) -0.003(2) -0.001(2) 0.006(2)
C8 0.016(3) 0.019(2) 0.023(2) 0.0003(18) -0.0004(19) 0.003(2)
C9 0.018(3) 0.015(2) 0.021(2) -0.0004(19) -0.0033(19) 0.002(2)
C10 0.018(2) 0.016(2) 0.025(2) 0.001(2) -0.001(2) 0.002(2)
C11 0.015(2) 0.022(2) 0.021(2) 0.0002(19) -0.0013(19) 0.002(2)
C12 0.030(3) 0.031(3) 0.022(2) -0.001(2) 0.000(2) 0.002(3)
C13 0.032(3) 0.029(3) 0.025(2) -0.008(2) -0.008(2) 0.000(3)
C14 0.027(3) 0.023(3) 0.031(3) -0.006(2) -0.005(2) -0.002(2)
C15 0.019(3) 0.017(2) 0.026(2) -0.0035(19) -0.005(2) 0.002(2)
C16 0.021(3) 0.020(3) 0.033(3) 0.001(2) -0.005(2) -0.001(2)
C17 0.020(3) 0.022(3) 0.028(2) 0.003(2) 0.003(2) 0.000(2)
C18 0.019(3) 0.015(2) 0.024(2) -0.0012(19) -0.001(2) 0.003(2)

loop_
_atom_type_symbol
_atom_type_description
_atom_type_scat_dispersion_real
_atom_type_scat_dispersion_imag
_atom_type_scat_source
C C 0.0033 0.0016 'International Tables Vol C Tables 4.2.6.8 and 6.1.1.4'
H H 0.0000 0.0000 'International Tables Vol C Tables 4.2.6.8 and 6.1.1.4'

loop_
_geom_angle_atom_site_label_1
_geom_angle_atom_site_label_2
_geom_angle_atom_site_label_3
_geom_angle
_geom_angle_site_symmetry_1
_geom_angle_site_symmetry_3
C2 C1 H1A 109.5 . .
C2 C1 H1B 109.5 . .
H1A C1 H1B 109.5 . .
C2 C1 H1C 109.5 . .
H1A C1 H1C 109.5 . .
H1B C1 H1C 109.5 . .
C3 C2 C7 118.4(4) . .
C3 C2 C1 120.8(4) . .
C7 C2 C1 120.7(4) . .
C2 C3 C4 121.7(4) . .
C2 C3 H3 119.2 . .
C4 C3 H3 119.2 . .
C3 C4 C5 119.0(4) . .
C3 C4 C18 121.8(4) . 5_667
C5 C4 C18 119.2(4) . 5_667
C4 C5 C6 119.9(4) . .
C4 C5 C8 120.3(4) . .
C6 C5 C8 119.9(4) . .
C7 C6 C5 117.8(4) . .
C7 C6 C11 122.2(4) . .
C5 C6 C11 120.0(4) . .
C2 C7 C6 123.2(4) . .
C2 C7 H7 118.4 . .
C6 C7 H7 118.4 . .
C8 C8 C9 120.8(5) 5_667 .
C8 C8 C5 119.5(5) 5_667 .
C9 C8 C5 119.7(4) . .
C18 C9 C8 120.2(4) . .
C18 C9 C10 119.6(4) . .
C8 C9 C10 120.2(4) . .
C11 C10 C15 119.7(4) . .
C11 C10 C9 120.7(4) . .
C15 C10 C9 119.6(4) . .
C12 C11 C10 118.0(4) . .
C12 C11 C6 122.5(4) . .
C10 C11 C6 119.6(4) . .
C13 C12 C11 122.0(4) . .
C13 C12 H12 119.0 . .
C11 C12 H12 119.0 . .
C14 C13 C12 120.5(4) . .
C14 C13 H13 119.7 . .
C12 C13 H13 119.7 . .
C13 C14 C15 119.9(4) . .
C13 C14 H14 120.1 . .
C15 C14 H14 120.1 . .
C14 C15 C16 121.2(4) . .
C14 C15 C10 119.9(4) . .
C16 C15 C10 118.8(4) . .
C17 C16 C15 121.3(4) . .
C17 C16 H16 119.3 . .
C15 C16 H16 119.3 . .
C16 C17 C18 121.4(4) . .
C16 C17 H17 119.3 . .
C18 C17 H17 119.3 . .
C9 C18 C17 119.2(4) . .
C9 C18 C4 120.0(4) . 5_667
C17 C18 C4 120.8(4) . 5_667

loop_
_geom_bond_atom_site_label_1
_geom_bond_atom_site_label_2
_geom_bond_distance
_geom_bond_site_symmetry_2
C1 C2 1.509(6) .
C1 H1A 0.9800 .
C1 H1B 0.9800 .
C1 H1C 0.9800 .
C2 C3 1.383(5) .
C2 C7 1.386(6) .
C3 C4 1.407(5) .
C3 H3 0.9500 .
C4 C5 1.412(6) .
C4 C18 1.454(5) 5_667
C5 C6 1.432(5) .
C5 C8 1.448(6) .
C6 C7 1.390(6) .
C6 C11 1.455(6) .
C7 H7 0.9500 .
C8 C8 1.397(8) 5_667
C8 C9 1.431(6) .
C9 C18 1.402(6) .
C9 C10 1.437(5) .
C10 C11 1.418(6) .
C10 C15 1.424(6) .
C11 C12 1.401(6) .
C12 C13 1.389(6) .
C12 H12 0.9500 .
C13 C14 1.372(6) .
C13 H13 0.9500 .
C14 C15 1.409(6) .
C14 H14 0.9500 .
C15 C16 1.419(6) .
C16 C17 1.354(5) .
C16 H16 0.9500 .
C17 C18 1.428(6) .
C17 H17 0.9500 .
C18 C4 1.454(5) 5_667

loop_
_geom_torsion_atom_site_label_1
_geom_torsion_atom_site_label_2
_geom_torsion_atom_site_label_3
_geom_torsion_atom_site_label_4
_geom_torsion
_geom_torsion_site_symmetry_1
_geom_torsion_site_symmetry_2
_geom_torsion_site_symmetry_3
_geom_torsion_site_symmetry_4
C7 C2 C3 C4 -1.2(7) . . . .
C1 C2 C3 C4 -179.8(4) . . . .
C2 C3 C4 C5 0.6(6) . . . .
C2 C3 C4 C18 179.1(4) . . . 5_667
C3 C4 C5 C6 0.2(6) . . . .
C18 C4 C5 C6 -178.3(4) 5_667 . . .
C3 C4 C5 C8 179.9(4) . . . .
C18 C4 C5 C8 1.3(6) 5_667 . . .
C4 C5 C6 C7 -0.5(6) . . . .
C8 C5 C6 C7 179.9(4) . . . .
C4 C5 C6 C11 179.6(4) . . . .
C8 C5 C6 C11 -0.1(6) . . . .
C3 C2 C7 C6 1.0(7) . . . .
C1 C2 C7 C6 179.6(4) . . . .
C5 C6 C7 C2 -0.2(7) . . . .
C11 C6 C7 C2 179.8(4) . . . .
C4 C5 C8 C8 -0.4(7) . . . 5_667
C6 C5 C8 C8 179.2(5) . . . 5_667
C4 C5 C8 C9 -179.9(4) . . . .
C6 C5 C8 C9 -0.3(6) . . . .
C8 C8 C9 C18 1.5(7) 5_667 . . .
C5 C8 C9 C18 -179.0(4) . . . .
C8 C8 C9 C10 -179.4(5) 5_667 . . .
C5 C8 C9 C10 0.1(6) . . . .
C18 C9 C10 C11 179.6(4) . . . .
C8 C9 C10 C11 0.5(6) . . . .
C18 C9 C10 C15 -1.4(6) . . . .
C8 C9 C10 C15 179.6(4) . . . .
C15 C10 C11 C12 0.4(6) . . . .
C9 C10 C11 C12 179.4(4) . . . .
C15 C10 C11 C6 -179.9(4) . . . .
C9 C10 C11 C6 -0.9(6) . . . .
C7 C6 C11 C12 0.4(7) . . . .
C5 C6 C11 C12 -179.6(4) . . . .
C7 C6 C11 C10 -179.3(4) . . . .
C5 C6 C11 C10 0.7(6) . . . .
C10 C11 C12 C13 -0.1(7) . . . .
C6 C11 C12 C13 -179.8(4) . . . .
C11 C12 C13 C14 0.4(7) . . . .
C12 C13 C14 C15 -1.0(7) . . . .
C13 C14 C15 C16 178.3(4) . . . .
C13 C14 C15 C10 1.3(7) . . . .
C11 C10 C15 C14 -1.0(6) . . . .
C9 C10 C15 C14 -180.0(4) . . . .
C11 C10 C15 C16 -178.1(4) . . . .
C9 C10 C15 C16 2.9(6) . . . .
C14 C15 C16 C17 -179.8(4) . . . .
C10 C15 C16 C17 -2.7(6) . . . .
C15 C16 C17 C18 0.9(6) . . . .
C8 C9 C18 C17 178.7(4) . . . .
C10 C9 C18 C17 -0.4(6) . . . .
C8 C9 C18 C4 -2.5(6) . . . 5_667
C10 C9 C18 C4 178.5(4) . . . 5_667
C16 C17 C18 C9 0.6(6) . . . .
C16 C17 C18 C4 -178.2(4) . . . 5_667
